data_7131574
loop_
_publ_author_name
'Naskar, Koushik'
'Karmakar, Sudip'
'Mondal, Imtiaj'
'Sarkar, Writhabrata'
'Roy, Shantonu'
'Roy, Anupam'
'Deb, Indubhusan'

_publ_section_title
;
 Synthesis of indene-fused spiro-dibenz(ox)azepines <i>via</i>
 Rh(III)-catalyzed cascade regioselective C-H activation/annulation.
;
_journal_issue 50
_journal_name_full 'Chemical communications (Cambridge, England)'
_journal_page_first 7751
_journal_page_last 7754
_journal_paper_doi 10.1039/d3cc01416a
_journal_volume 59
_journal_year 2023
_chemical_formula_moiety 'C30 H29 Cl N O Rh'
_chemical_formula_sum 'C30 H29 Cl N O Rh'
_chemical_formula_weight 557.90
_space_group_crystal_system orthorhombic
_space_group_IT_number 61
_space_group_name_Hall '-P 2ac 2ab'
_space_group_name_H-M_alt 'P b c a'
_atom_sites_solution_hydrogens geom
_atom_sites_solution_primary iterative
_audit_creation_date 2022-11-24
_audit_creation_method
;
Olex2 1.3
(compiled 2020.11.12 svn.r5f609507 for OlexSys, GUI svn.r6408)
;
_audit_update_record
;
2022-12-14 deposited with the CCDC.	2023-04-19 downloaded from the CCDC.
;
_cell_angle_alpha 90
_cell_angle_beta 90
_cell_angle_gamma 90
_cell_formula_units_Z 8
_cell_length_a 15.3583(10)
_cell_length_b 13.3106(9)
_cell_length_c 23.5375(16)
_cell_measurement_reflns_used 9679
_cell_measurement_temperature 100.00
_cell_measurement_theta_max 66.33
_cell_measurement_theta_min 5.76
_cell_volume 4811.7(6)
_computing_cell_refinement 'Bruker SAINT V8.38A (Bruker AXS)'
_computing_data_collection 'Bruker APEX3 ver.2018.7-2(Bruker AXS)'
_computing_data_reduction 'Bruker SAINT V8.38A (Bruker AXS)'
_computing_molecular_graphics 'Bruker ShelXLe(Huebschle et all. 2011)'
_computing_publication_material 'Bruker ShelXLe(Huebschle et all. 2011)'
_computing_structure_refinement 'SHELXL-2018/3 (Sheldrick 2018)'
_computing_structure_solution 'SHELXT 2018/2(Sheldrick 2014)'
_diffrn_ambient_temperature 100.00
_diffrn_detector 'CPAD area detector'
_diffrn_detector_area_resol_mean 7.407
_diffrn_detector_type 'Bruker Photon III'
_diffrn_measured_fraction_theta_full 0.996
_diffrn_measured_fraction_theta_max 0.996
_diffrn_measurement_device 'four-circle diffractometer'
_diffrn_measurement_device_type 'Bruker APEX3_IMuS Diamond_Photon III (1)'
_diffrn_measurement_method '\w and \f scans'
_diffrn_radiation_collimation '0.5 mm double-pinhole'
_diffrn_radiation_monochromator 'mirror optics'
_diffrn_radiation_probe x-ray
_diffrn_radiation_type 'Cu K\a'
_diffrn_radiation_wavelength 1.54178
_diffrn_reflns_av_R_equivalents 0.0890
_diffrn_reflns_av_unetI/netI 0.0310
_diffrn_reflns_Laue_measured_fraction_full 0.996
_diffrn_reflns_Laue_measured_fraction_max 0.996
_diffrn_reflns_limit_h_max 18
_diffrn_reflns_limit_h_min -18
_diffrn_reflns_limit_k_max 15
_diffrn_reflns_limit_k_min -15
_diffrn_reflns_limit_l_max 27
_diffrn_reflns_limit_l_min -27
_diffrn_reflns_number 86084
_diffrn_reflns_point_group_measured_fraction_full 0.996
_diffrn_reflns_point_group_measured_fraction_max 0.996
_diffrn_reflns_theta_full 66.396
_diffrn_reflns_theta_max 66.396
_diffrn_reflns_theta_min 3.756
_diffrn_source 'microfocus sealed X-ray tube'
_diffrn_source_current 1.2
_diffrn_source_power 0.06
_diffrn_source_type 'Incoatec I\ms Diamond'
_diffrn_source_voltage 50.0
_diffrn_standards_number 0
_exptl_absorpt_coefficient_mu 6.939
_exptl_absorpt_correction_T_max 0.7528
_exptl_absorpt_correction_T_min 0.4194
_exptl_absorpt_correction_type multi-scan
_exptl_absorpt_process_details
;
SADABS-2016/2 (Bruker,2016/2) was used for absorption correction.
wR2(int) was 0.1593 before and 0.1031 after correction.
The Ratio of minimum to maximum transmission is 0.5571.
The \l/2 correction factor is Not present.
;
_exptl_crystal_colour 'metallic brownish brown'
_exptl_crystal_colour_lustre metallic
_exptl_crystal_colour_modifier brownish
_exptl_crystal_colour_primary brown
_exptl_crystal_density_diffrn 1.540
_exptl_crystal_description plate
_exptl_crystal_F_000 2288
_exptl_crystal_recrystallization_method 'slow evaporation'
_exptl_crystal_size_max 0.2
_exptl_crystal_size_mid 0.2
_exptl_crystal_size_min 0.1
_refine_diff_density_max 0.735
_refine_diff_density_min -0.876
_refine_diff_density_rms 0.098
_refine_ls_extinction_coef 0.00058(5)
_refine_ls_extinction_expression Fc^*^=kFc[1+0.001xFc^2^\l^3^/sin(2\q)]^-1/4^
_refine_ls_extinction_method 'SHELXL-2018/3 (Sheldrick 2018)'
_refine_ls_goodness_of_fit_ref 1.133
_refine_ls_hydrogen_treatment constr
_refine_ls_matrix_type full
_refine_ls_number_parameters 314
_refine_ls_number_reflns 4211
_refine_ls_number_restraints 0
_refine_ls_restrained_S_all 1.133
_refine_ls_R_factor_all 0.0432
_refine_ls_R_factor_gt 0.0421
_refine_ls_shift/su_max 0.001
_refine_ls_shift/su_mean 0.000
_refine_ls_structure_factor_coef Fsqd
_refine_ls_weighting_details 'w=1/[\s^2^(Fo^2^)+(0.0419P)^2^+14.0224P] where P=(Fo^2^+2Fc^2^)/3'
_refine_ls_weighting_scheme calc
_refine_ls_wR_factor_gt 0.1006
_refine_ls_wR_factor_ref 0.1014
_reflns_Friedel_coverage 0.000
_reflns_number_gt 4113
_reflns_number_total 4211
_reflns_threshold_expression 'I > 2\s(I)'
_cod_data_source_file d3cc01416a2.cif
_cod_data_source_block try_a
_cod_depositor_comments 'Adding full bibliography for 7131569--7131574.cif.'
_cod_database_code 7131574
_shelx_shelxl_version_number 2018/3
_shelx_space_group_comment
;
The symmetry employed for this shelxl refinement is uniquely defined
by the following loop, which should always be used as a source of
symmetry information in preference to the above space-group names.
They are only intended as comments.
;
_shelx_estimated_absorpt_t_max 0.544
_shelx_estimated_absorpt_t_min 0.337
_olex2_refinement_description
;
1. Fixed Uiso
 At 1.2 times of:
  All C(H) groups
 At 1.5 times of:
  All C(H,H,H) groups
2.a Aromatic/amide H refined with riding coordinates:
 C2(H2), C3(H3), C4(H4), C5(H5), C9(H9), C10(H10), C11(H11), C17(H17),
 C18(H18), C19(H19), C20(H20)
2.b Idealised Me refined as rotating group:
 C13(H13A,H13B,H13C), C26(H26A,H26B,H26C), C27(H27A,H27B,H27C), C28(H28A,H28B,
 H28C), C29(H29A,H29B,H29C), C30(H30A,H30B,H30C)
;
_olex2_submission_special_instructions 'No special instructions were received'

loop_
_space_group_symop_operation_xyz
'x, y, z'
'-x+1/2, -y, z+1/2'
'-x, y+1/2, -z+1/2'
'x+1/2, -y+1/2, -z'
'-x, -y, -z'
'x-1/2, y, -z-1/2'
'x, -y-1/2, z-1/2'
'-x-1/2, y-1/2, z'

loop_
_atom_site_label
_atom_site_type_symbol
_atom_site_fract_x
_atom_site_fract_y
_atom_site_fract_z
_atom_site_U_iso_or_equiv
_atom_site_adp_type
_atom_site_occupancy
_atom_site_site_symmetry_order
_atom_site_calc_flag
_atom_site_refinement_flags_posn
_atom_site_refinement_flags_adp
_atom_site_refinement_flags_occupancy
_atom_site_disorder_assembly
_atom_site_disorder_group
C1 C 0.4908(2) 0.4833(3) 0.34593(16) 0.0206(8) Uani 1 1 d . . . . .
C2 C 0.5768(2) 0.4822(3) 0.32743(17) 0.0229(8) Uani 1 1 d . . . . .
H2 H 0.591043 0.449480 0.292773 0.027 Uiso 1 1 calc R U . . .
C3 C 0.6422(2) 0.5282(3) 0.35896(19) 0.0284(9) Uani 1 1 d . . . . .
H3 H 0.700285 0.528751 0.345019 0.034 Uiso 1 1 calc R U . . .
C4 C 0.6230(3) 0.5736(3) 0.41116(19) 0.0286(9) Uani 1 1 d . . . . .
H4 H 0.668291 0.601839 0.433576 0.034 Uiso 1 1 calc R U . . .
C5 C 0.5382(2) 0.5772(3) 0.42971(17) 0.0233(8) Uani 1 1 d . . . . .
H5 H 0.524747 0.607444 0.465199 0.028 Uiso 1 1 calc R U . . .
C6 C 0.4712(2) 0.5360(3) 0.39617(16) 0.0199(8) Uani 1 1 d . . . . .
C7 C 0.3785(2) 0.5445(3) 0.40909(16) 0.0194(8) Uani 1 1 d . . . . .
C8 C 0.3444(2) 0.6041(3) 0.45762(16) 0.0216(8) Uani 1 1 d . . . . .
C9 C 0.3781(3) 0.6983(3) 0.47119(17) 0.0253(8) Uani 1 1 d . . . . .
H9 H 0.423259 0.726823 0.448848 0.030 Uiso 1 1 calc R U . . .
C10 C 0.3448(3) 0.7506(3) 0.51794(17) 0.0275(9) Uani 1 1 d . . . . .
H10 H 0.367952 0.814676 0.527420 0.033 Uiso 1 1 calc R U . . .
C11 C 0.2791(3) 0.7103(3) 0.55030(17) 0.0291(9) Uani 1 1 d . . . . .
H11 H 0.258650 0.746016 0.582578 0.035 Uiso 1 1 calc R U . . .
C12 C 0.2422(3) 0.6185(3) 0.53678(16) 0.0258(8) Uani 1 1 d . . . . .
C13 C 0.1654(3) 0.5763(4) 0.56962(18) 0.0347(10) Uani 1 1 d . . . . .
H13A H 0.112658 0.580929 0.546299 0.052 Uiso 1 1 calc R U . . .
H13B H 0.157245 0.614920 0.604667 0.052 Uiso 1 1 calc R U . . .
H13C H 0.176615 0.505785 0.579092 0.052 Uiso 1 1 calc R U . . .
C14 C 0.2758(2) 0.5668(3) 0.49010(16) 0.0212(8) Uani 1 1 d . . . . .
C15 C 0.1913(2) 0.4845(3) 0.42591(16) 0.0214(8) Uani 1 1 d . . . . .
C16 C 0.2353(2) 0.5024(3) 0.37485(16) 0.0197(8) Uani 1 1 d . . . . .
C17 C 0.1875(2) 0.5179(3) 0.32533(16) 0.0201(8) Uani 1 1 d . . . . .
H17 H 0.216646 0.530397 0.290426 0.024 Uiso 1 1 calc R U . . .
C18 C 0.0970(2) 0.5150(3) 0.32710(17) 0.0218(8) Uani 1 1 d . . . . .
H18 H 0.064392 0.528137 0.293627 0.026 Uiso 1 1 calc R U . . .
C19 C 0.0540(2) 0.4930(3) 0.37772(18) 0.0260(9) Uani 1 1 d . . . . .
H19 H -0.007757 0.488499 0.378238 0.031 Uiso 1 1 calc R U . . .
C20 C 0.1013(2) 0.4775(3) 0.42785(18) 0.0255(8) Uani 1 1 d . . . . .
H20 H 0.072350 0.462394 0.462473 0.031 Uiso 1 1 calc R U . . .
C21 C 0.3777(2) 0.2683(3) 0.35852(17) 0.0206(8) Uani 1 1 d . . . . .
C22 C 0.4549(2) 0.2621(3) 0.32405(16) 0.0197(8) Uani 1 1 d . . . . .
C23 C 0.4287(2) 0.2721(3) 0.26594(16) 0.0221(8) Uani 1 1 d . . . . .
C24 C 0.3343(2) 0.2729(3) 0.26433(16) 0.0216(8) Uani 1 1 d . . . . .
C25 C 0.3032(2) 0.2690(3) 0.32005(16) 0.0201(8) Uani 1 1 d . . . . .
C26 C 0.4864(3) 0.2667(3) 0.21496(19) 0.0361(10) Uani 1 1 d . . . . .
H26A H 0.463817 0.311227 0.185276 0.054 Uiso 1 1 calc R U . . .
H26B H 0.487865 0.197487 0.200749 0.054 Uiso 1 1 calc R U . . .
H26C H 0.545433 0.287724 0.225401 0.054 Uiso 1 1 calc R U . . .
C27 C 0.2798(3) 0.2755(3) 0.21197(19) 0.0352(10) Uani 1 1 d . . . . .
H27A H 0.257641 0.343702 0.206101 0.053 Uiso 1 1 calc R U . . .
H27B H 0.230827 0.228887 0.216145 0.053 Uiso 1 1 calc R U . . .
H27C H 0.315222 0.255495 0.179215 0.053 Uiso 1 1 calc R U . . .
C28 C 0.2092(2) 0.2642(3) 0.3370(2) 0.0321(10) Uani 1 1 d . . . . .
H28A H 0.203567 0.280896 0.377412 0.048 Uiso 1 1 calc R U . . .
H28B H 0.186928 0.196156 0.330418 0.048 Uiso 1 1 calc R U . . .
H28C H 0.175591 0.312252 0.314364 0.048 Uiso 1 1 calc R U . . .
C29 C 0.3746(3) 0.2601(3) 0.42168(17) 0.0303(9) Uani 1 1 d . . . . .
H29A H 0.426171 0.292384 0.438037 0.046 Uiso 1 1 calc R U . . .
H29B H 0.373485 0.189096 0.432631 0.046 Uiso 1 1 calc R U . . .
H29C H 0.322029 0.293487 0.435863 0.046 Uiso 1 1 calc R U . . .
C30 C 0.5445(3) 0.2450(3) 0.3454(2) 0.0331(10) Uani 1 1 d . . . . .
H30A H 0.586543 0.272112 0.318101 0.050 Uiso 1 1 calc R U . . .
H30B H 0.554390 0.172767 0.350138 0.050 Uiso 1 1 calc R U . . .
H30C H 0.551704 0.278873 0.382064 0.050 Uiso 1 1 calc R U . . .
Cl1 Cl 0.37465(6) 0.52344(7) 0.23504(4) 0.0225(2) Uani 1 1 d . . . . .
N004 N 0.32790(19) 0.4994(2) 0.37187(13) 0.0186(6) Uani 1 1 d . . . . .
O1 O 0.23947(16) 0.47334(19) 0.47614(11) 0.0227(6) Uani 1 1 d . . . . .
Rh1 Rh 0.39003(2) 0.40609(2) 0.31269(2) 0.01629(13) Uani 1 1 d . . . . .

loop_
_atom_site_aniso_label
_atom_site_aniso_U_11
_atom_site_aniso_U_22
_atom_site_aniso_U_33
_atom_site_aniso_U_23
_atom_site_aniso_U_13
_atom_site_aniso_U_12
C1 0.0209(18) 0.0176(18) 0.0234(19) 0.0050(15) -0.0028(15) 0.0001(15)
C2 0.0186(19) 0.025(2) 0.0255(19) 0.0039(16) -0.0010(15) -0.0025(16)
C3 0.0156(18) 0.026(2) 0.044(2) 0.0088(18) -0.0028(17) -0.0013(16)
C4 0.022(2) 0.025(2) 0.040(3) 0.0051(18) -0.0102(17) -0.0061(16)
C5 0.0232(19) 0.0182(18) 0.028(2) -0.0002(15) -0.0048(16) -0.0021(15)
C6 0.0189(18) 0.0168(17) 0.0241(19) 0.0044(15) -0.0022(15) 0.0002(14)
C7 0.0198(18) 0.0173(18) 0.0211(19) 0.0046(15) -0.0022(14) -0.0009(14)
C8 0.0198(18) 0.0235(19) 0.0214(19) 0.0006(15) -0.0064(15) 0.0046(15)
C9 0.0251(19) 0.023(2) 0.027(2) -0.0006(16) -0.0058(16) 0.0014(16)
C10 0.034(2) 0.0207(19) 0.028(2) -0.0037(16) -0.0085(17) 0.0022(17)
C11 0.032(2) 0.034(2) 0.021(2) -0.0054(17) -0.0045(16) 0.0101(18)
C12 0.026(2) 0.029(2) 0.0219(19) -0.0001(16) -0.0021(16) 0.0037(17)
C13 0.030(2) 0.048(3) 0.026(2) -0.0056(19) 0.0032(18) 0.000(2)
C14 0.0192(18) 0.0202(18) 0.024(2) 0.0001(15) -0.0045(15) 0.0019(15)
C15 0.0195(18) 0.0198(18) 0.025(2) -0.0030(15) -0.0018(15) 0.0016(15)
C16 0.0161(18) 0.0168(17) 0.026(2) -0.0018(15) -0.0003(15) 0.0005(14)
C17 0.0183(18) 0.0186(18) 0.0236(19) -0.0007(15) -0.0012(14) 0.0016(15)
C18 0.0169(18) 0.0210(19) 0.027(2) -0.0043(16) -0.0061(15) 0.0028(15)
C19 0.0163(18) 0.025(2) 0.037(2) -0.0024(17) 0.0021(16) 0.0009(15)
C20 0.0211(19) 0.028(2) 0.027(2) -0.0038(17) 0.0041(15) -0.0002(16)
C21 0.0227(18) 0.0127(17) 0.027(2) 0.0028(15) -0.0010(15) -0.0001(14)
C22 0.0162(18) 0.0157(18) 0.027(2) -0.0043(15) 0.0007(15) -0.0017(14)
C23 0.0225(19) 0.0174(18) 0.026(2) -0.0016(15) 0.0067(15) 0.0014(15)
C24 0.0215(18) 0.0145(17) 0.029(2) -0.0020(15) -0.0024(16) -0.0038(15)
C25 0.0172(18) 0.0150(18) 0.028(2) 0.0016(15) 0.0005(15) -0.0002(14)
C26 0.043(3) 0.029(2) 0.037(2) -0.0062(19) 0.018(2) -0.004(2)
C27 0.041(2) 0.032(2) 0.032(2) 0.0003(19) -0.0130(19) -0.006(2)
C28 0.0179(19) 0.022(2) 0.056(3) 0.0052(19) 0.0085(19) 0.0003(16)
C29 0.044(2) 0.024(2) 0.023(2) 0.0018(16) 0.0002(18) -0.0002(18)
C30 0.023(2) 0.022(2) 0.054(3) 0.0002(19) -0.0076(19) 0.0040(17)
Cl1 0.0202(4) 0.0229(4) 0.0245(5) 0.0069(4) 0.0022(3) 0.0008(3)
N004 0.0161(15) 0.0164(15) 0.0234(16) 0.0015(12) -0.0020(12) 0.0001(12)
O1 0.0236(13) 0.0229(13) 0.0215(13) 0.0025(11) -0.0026(10) 0.0006(11)
Rh1 0.01269(18) 0.01634(18) 0.01983(19) 0.00084(10) 0.00033(9) -0.00034(10)

loop_
_atom_type_symbol
_atom_type_description
_atom_type_scat_dispersion_real
_atom_type_scat_dispersion_imag
_atom_type_scat_source
C C 0.0181 0.0091 'International Tables Vol C Tables 4.2.6.8 and 6.1.1.4'
H H 0.0000 0.0000 'International Tables Vol C Tables 4.2.6.8 and 6.1.1.4'
Cl Cl 0.3639 0.7018 'International Tables Vol C Tables 4.2.6.8 and 6.1.1.4'
N N 0.0311 0.0180 'International Tables Vol C Tables 4.2.6.8 and 6.1.1.4'
O O 0.0492 0.0322 'International Tables Vol C Tables 4.2.6.8 and 6.1.1.4'
Rh Rh 0.0927 3.6045 'International Tables Vol C Tables 4.2.6.8 and 6.1.1.4'

loop_
_geom_angle_atom_site_label_1
_geom_angle_atom_site_label_2
_geom_angle_atom_site_label_3
_geom_angle
_geom_angle_site_symmetry_1
_geom_angle_site_symmetry_3
_geom_angle_publ_flag
C2 C1 C6 118.2(3) . . ?
C2 C1 Rh1 127.0(3) . . ?
C6 C1 Rh1 114.6(3) . . ?
C1 C2 H2 119.5 . . ?
C1 C2 C3 120.9(4) . . ?
C3 C2 H2 119.5 . . ?
C2 C3 H3 119.8 . . ?
C2 C3 C4 120.4(4) . . ?
C4 C3 H3 119.8 . . ?
C3 C4 H4 120.2 . . ?
C5 C4 C3 119.5(4) . . ?
C5 C4 H4 120.2 . . ?
C4 C5 H5 120.0 . . ?
C4 C5 C6 120.1(4) . . ?
C6 C5 H5 120.0 . . ?
C1 C6 C5 120.6(3) . . ?
C1 C6 C7 115.0(3) . . ?
C5 C6 C7 124.4(4) . . ?
C6 C7 C8 123.0(3) . . ?
N004 C7 C6 113.7(3) . . ?
N004 C7 C8 123.2(3) . . ?
C9 C8 C7 121.7(4) . . ?
C14 C8 C7 119.8(3) . . ?
C14 C8 C9 118.4(4) . . ?
C8 C9 H9 120.2 . . ?
C8 C9 C10 119.5(4) . . ?
C10 C9 H9 120.2 . . ?
C9 C10 H10 119.7 . . ?
C11 C10 C9 120.6(4) . . ?
C11 C10 H10 119.7 . . ?
C10 C11 H11 119.4 . . ?
C10 C11 C12 121.3(4) . . ?
C12 C11 H11 119.4 . . ?
C11 C12 C13 121.9(4) . . ?
C11 C12 C14 117.7(4) . . ?
C14 C12 C13 120.4(4) . . ?
C12 C13 H13A 109.5 . . ?
C12 C13 H13B 109.5 . . ?
C12 C13 H13C 109.5 . . ?
H13A C13 H13B 109.5 . . ?
H13A C13 H13C 109.5 . . ?
H13B C13 H13C 109.5 . . ?
C8 C14 C12 122.4(4) . . ?
C8 C14 O1 119.3(3) . . ?
C12 C14 O1 118.3(3) . . ?
C16 C15 O1 119.1(3) . . ?
C20 C15 C16 121.5(4) . . ?
C20 C15 O1 119.4(3) . . ?
C15 C16 N004 121.4(3) . . ?
C17 C16 C15 119.3(3) . . ?
C17 C16 N004 119.3(3) . . ?
C16 C17 H17 120.1 . . ?
C18 C17 C16 119.8(4) . . ?
C18 C17 H17 120.1 . . ?
C17 C18 H18 119.8 . . ?
C17 C18 C19 120.4(4) . . ?
C19 C18 H18 119.8 . . ?
C18 C19 H19 119.9 . . ?
C18 C19 C20 120.3(3) . . ?
C20 C19 H19 119.9 . . ?
C15 C20 C19 118.7(4) . . ?
C15 C20 H20 120.7 . . ?
C19 C20 H20 120.7 . . ?
C22 C21 C25 107.3(3) . . ?
C22 C21 C29 125.8(4) . . ?
C22 C21 Rh1 72.1(2) . . ?
C25 C21 C29 126.4(3) . . ?
C25 C21 Rh1 75.5(2) . . ?
C29 C21 Rh1 124.7(3) . . ?
C21 C22 C30 125.6(4) . . ?
C21 C22 Rh1 69.0(2) . . ?
C23 C22 C21 107.6(3) . . ?
C23 C22 C30 126.8(4) . . ?
C23 C22 Rh1 70.9(2) . . ?
C30 C22 Rh1 127.0(3) . . ?
C22 C23 C24 107.8(3) . . ?
C22 C23 C26 126.6(4) . . ?
C22 C23 Rh1 70.8(2) . . ?
C24 C23 C26 124.9(4) . . ?
C24 C23 Rh1 74.6(2) . . ?
C26 C23 Rh1 127.4(3) . . ?
C23 C24 C27 125.6(4) . . ?
C23 C24 Rh1 67.40(19) . . ?
C25 C24 C23 108.5(3) . . ?
C25 C24 C27 125.9(4) . . ?
C25 C24 Rh1 71.8(2) . . ?
C27 C24 Rh1 127.4(3) . . ?
C21 C25 C28 126.1(4) . . ?
C21 C25 Rh1 65.87(19) . . ?
C24 C25 C21 108.3(3) . . ?
C24 C25 C28 125.5(4) . . ?
C24 C25 Rh1 72.4(2) . . ?
C28 C25 Rh1 128.5(3) . . ?
C23 C26 H26A 109.5 . . ?
C23 C26 H26B 109.5 . . ?
C23 C26 H26C 109.5 . . ?
H26A C26 H26B 109.5 . . ?
H26A C26 H26C 109.5 . . ?
H26B C26 H26C 109.5 . . ?
C24 C27 H27A 109.5 . . ?
C24 C27 H27B 109.5 . . ?
C24 C27 H27C 109.5 . . ?
H27A C27 H27B 109.5 . . ?
H27A C27 H27C 109.5 . . ?
H27B C27 H27C 109.5 . . ?
C25 C28 H28A 109.5 . . ?
C25 C28 H28B 109.5 . . ?
C25 C28 H28C 109.5 . . ?
H28A C28 H28B 109.5 . . ?
H28A C28 H28C 109.5 . . ?
H28B C28 H28C 109.5 . . ?
C21 C29 H29A 109.5 . . ?
C21 C29 H29B 109.5 . . ?
C21 C29 H29C 109.5 . . ?
H29A C29 H29B 109.5 . . ?
H29A C29 H29C 109.5 . . ?
H29B C29 H29C 109.5 . . ?
C22 C30 H30A 109.5 . . ?
C22 C30 H30B 109.5 . . ?
C22 C30 H30C 109.5 . . ?
H30A C30 H30B 109.5 . . ?
H30A C30 H30C 109.5 . . ?
H30B C30 H30C 109.5 . . ?
C7 N004 C16 122.9(3) . . ?
C7 N004 Rh1 116.4(2) . . ?
C16 N004 Rh1 120.2(2) . . ?
C14 O1 C15 108.3(3) . . ?
C1 Rh1 C21 108.04(14) . . ?
C1 Rh1 C22 92.86(14) . . ?
C1 Rh1 C23 113.83(15) . . ?
C1 Rh1 C24 151.74(14) . . ?
C1 Rh1 C25 146.37(14) . . ?
C1 Rh1 Cl1 92.23(10) . . ?
C1 Rh1 N004 77.84(13) . . ?
C21 Rh1 C22 38.96(14) . . ?
C21 Rh1 C23 64.93(15) . . ?
C21 Rh1 C24 63.26(14) . . ?
C21 Rh1 C25 38.59(13) . . ?
C21 Rh1 Cl1 158.21(11) . . ?
C22 Rh1 C23 38.39(14) . . ?
C22 Rh1 C24 63.09(13) . . ?
C22 Rh1 C25 63.34(13) . . ?
C22 Rh1 Cl1 134.99(10) . . ?
C23 Rh1 C24 37.97(14) . . ?
C23 Rh1 C25 62.63(14) . . ?
C23 Rh1 Cl1 100.01(10) . . ?
C24 Rh1 Cl1 95.08(10) . . ?
C25 Rh1 C24 35.82(13) . . ?
C25 Rh1 Cl1 121.37(10) . . ?
N004 Rh1 C21 97.65(13) . . ?
N004 Rh1 C22 130.44(13) . . ?
N004 Rh1 C23 160.94(13) . . ?
N004 Rh1 C24 128.55(13) . . ?
N004 Rh1 C25 99.12(12) . . ?
N004 Rh1 Cl1 94.30(8) . . ?

loop_
_geom_bond_atom_site_label_1
_geom_bond_atom_site_label_2
_geom_bond_distance
_geom_bond_site_symmetry_2
_geom_bond_publ_flag
C1 C2 1.390(5) . ?
C1 C6 1.407(5) . ?
C1 Rh1 2.016(4) . ?
C2 H2 0.9500 . ?
C2 C3 1.392(6) . ?
C3 H3 0.9500 . ?
C3 C4 1.401(6) . ?
C4 H4 0.9500 . ?
C4 C5 1.375(6) . ?
C5 H5 0.9500 . ?
C5 C6 1.408(5) . ?
C6 C7 1.461(5) . ?
C7 C8 1.487(5) . ?
C7 N004 1.315(5) . ?
C8 C9 1.393(5) . ?
C8 C14 1.393(5) . ?
C9 H9 0.9500 . ?
C9 C10 1.398(6) . ?
C10 H10 0.9500 . ?
C10 C11 1.374(6) . ?
C11 H11 0.9500 . ?
C11 C12 1.384(6) . ?
C12 C13 1.518(6) . ?
C12 C14 1.396(5) . ?
C13 H13A 0.9800 . ?
C13 H13B 0.9800 . ?
C13 H13C 0.9800 . ?
C14 O1 1.403(5) . ?
C15 C16 1.400(5) . ?
C15 C20 1.385(5) . ?
C15 O1 1.403(4) . ?
C16 C17 1.393(5) . ?
C16 N004 1.424(4) . ?
C17 H17 0.9500 . ?
C17 C18 1.391(5) . ?
C18 H18 0.9500 . ?
C18 C19 1.394(6) . ?
C19 H19 0.9500 . ?
C19 C20 1.402(6) . ?
C20 H20 0.9500 . ?
C21 C22 1.439(5) . ?
C21 C25 1.460(5) . ?
C21 C29 1.491(6) . ?
C21 Rh1 2.136(4) . ?
C22 C23 1.432(5) . ?
C22 C30 1.482(5) . ?
C22 Rh1 2.177(4) . ?
C23 C24 1.451(5) . ?
C23 C26 1.493(5) . ?
C23 Rh1 2.178(4) . ?
C24 C25 1.397(5) . ?
C24 C27 1.489(5) . ?
C24 Rh1 2.275(4) . ?
C25 C28 1.500(5) . ?
C25 Rh1 2.266(4) . ?
C26 H26A 0.9800 . ?
C26 H26B 0.9800 . ?
C26 H26C 0.9800 . ?
C27 H27A 0.9800 . ?
C27 H27B 0.9800 . ?
C27 H27C 0.9800 . ?
C28 H28A 0.9800 . ?
C28 H28B 0.9800 . ?
C28 H28C 0.9800 . ?
C29 H29A 0.9800 . ?
C29 H29B 0.9800 . ?
C29 H29C 0.9800 . ?
C30 H30A 0.9800 . ?
C30 H30B 0.9800 . ?
C30 H30C 0.9800 . ?
Cl1 Rh1 2.4158(9) . ?
N004 Rh1 2.096(3) . ?

loop_
_geom_torsion_atom_site_label_1
_geom_torsion_atom_site_label_2
_geom_torsion_atom_site_label_3
_geom_torsion_atom_site_label_4
_geom_torsion
_geom_torsion_site_symmetry_1
_geom_torsion_site_symmetry_2
_geom_torsion_site_symmetry_3
_geom_torsion_site_symmetry_4
_geom_torsion_publ_flag
C1 C2 C3 C4 2.3(6) . . . . ?
C1 C6 C7 C8 -175.0(3) . . . . ?
C1 C6 C7 N004 1.2(5) . . . . ?
C2 C1 C6 C5 -6.6(5) . . . . ?
C2 C1 C6 C7 172.7(3) . . . . ?
C2 C3 C4 C5 -3.4(6) . . . . ?
C3 C4 C5 C6 -0.5(6) . . . . ?
C4 C5 C6 C1 5.5(6) . . . . ?
C4 C5 C6 C7 -173.7(4) . . . . ?
C5 C6 C7 C8 4.3(6) . . . . ?
C5 C6 C7 N004 -179.5(3) . . . . ?
C6 C1 C2 C3 2.7(6) . . . . ?
C6 C7 C8 C9 41.8(5) . . . . ?
C6 C7 C8 C14 -139.4(4) . . . . ?
C6 C7 N004 C16 -177.0(3) . . . . ?
C6 C7 N004 Rh1 10.7(4) . . . . ?
C7 C8 C9 C10 -178.8(3) . . . . ?
C7 C8 C14 C12 178.8(3) . . . . ?
C7 C8 C14 O1 -0.5(5) . . . . ?
C8 C7 N004 C16 -0.8(5) . . . . ?
C8 C7 N004 Rh1 -173.2(3) . . . . ?
C8 C9 C10 C11 -0.4(6) . . . . ?
C8 C14 O1 C15 -72.1(4) . . . . ?
C9 C8 C14 C12 -2.5(5) . . . . ?
C9 C8 C14 O1 178.3(3) . . . . ?
C9 C10 C11 C12 -1.9(6) . . . . ?
C10 C11 C12 C13 -175.7(4) . . . . ?
C10 C11 C12 C14 1.9(6) . . . . ?
C11 C12 C14 C8 0.3(6) . . . . ?
C11 C12 C14 O1 179.5(3) . . . . ?
C12 C14 O1 C15 108.6(4) . . . . ?
C13 C12 C14 C8 177.9(4) . . . . ?
C13 C12 C14 O1 -2.9(5) . . . . ?
C14 C8 C9 C10 2.5(5) . . . . ?
C15 C16 C17 C18 -0.2(5) . . . . ?
C15 C16 N004 C7 -46.7(5) . . . . ?
C15 C16 N004 Rh1 125.4(3) . . . . ?
C16 C15 C20 C19 -2.7(6) . . . . ?
C16 C15 O1 C14 69.2(4) . . . . ?
C16 C17 C18 C19 -2.4(6) . . . . ?
C17 C16 N004 C7 137.0(4) . . . . ?
C17 C16 N004 Rh1 -50.9(4) . . . . ?
C17 C18 C19 C20 2.5(6) . . . . ?
C18 C19 C20 C15 0.0(6) . . . . ?
C20 C15 C16 C17 2.9(6) . . . . ?
C20 C15 C16 N004 -173.5(3) . . . . ?
C20 C15 O1 C14 -110.9(4) . . . . ?
C21 C22 C23 C24 -6.5(4) . . . . ?
C21 C22 C23 C26 -177.7(4) . . . . ?
C21 C22 C23 Rh1 59.5(2) . . . . ?
C22 C21 C25 C24 -5.4(4) . . . . ?
C22 C21 C25 C28 173.3(3) . . . . ?
C22 C21 C25 Rh1 -65.6(2) . . . . ?
C22 C23 C24 C25 3.2(4) . . . . ?
C22 C23 C24 C27 -175.9(4) . . . . ?
C22 C23 C24 Rh1 63.4(2) . . . . ?
C23 C24 C25 C21 1.4(4) . . . . ?
C23 C24 C25 C28 -177.3(3) . . . . ?
C23 C24 C25 Rh1 57.5(2) . . . . ?
C25 C21 C22 C23 7.3(4) . . . . ?
C25 C21 C22 C30 -170.9(3) . . . . ?
C25 C21 C22 Rh1 67.9(2) . . . . ?
C26 C23 C24 C25 174.5(4) . . . . ?
C26 C23 C24 C27 -4.5(6) . . . . ?
C26 C23 C24 Rh1 -125.2(4) . . . . ?
C27 C24 C25 C21 -179.6(4) . . . . ?
C27 C24 C25 C28 1.7(6) . . . . ?
C27 C24 C25 Rh1 -123.4(4) . . . . ?
C29 C21 C22 C23 179.1(4) . . . . ?
C29 C21 C22 C30 0.9(6) . . . . ?
C29 C21 C22 Rh1 -120.3(4) . . . . ?
C29 C21 C25 C24 -177.1(4) . . . . ?
C29 C21 C25 C28 1.6(6) . . . . ?
C29 C21 C25 Rh1 122.7(4) . . . . ?
C30 C22 C23 C24 171.7(4) . . . . ?
C30 C22 C23 C26 0.5(6) . . . . ?
C30 C22 C23 Rh1 -122.4(4) . . . . ?
N004 C7 C8 C9 -134.0(4) . . . . ?
N004 C7 C8 C14 44.7(5) . . . . ?
N004 C16 C17 C18 176.2(3) . . . . ?
O1 C15 C16 C17 -177.2(3) . . . . ?
O1 C15 C16 N004 6.4(5) . . . . ?
O1 C15 C20 C19 177.4(3) . . . . ?
Rh1 C1 C2 C3 -171.0(3) . . . . ?
Rh1 C1 C6 C5 167.9(3) . . . . ?
Rh1 C1 C6 C7 -12.8(4) . . . . ?
Rh1 C21 C22 C23 -60.6(3) . . . . ?
Rh1 C21 C22 C30 121.2(4) . . . . ?
Rh1 C21 C25 C24 60.2(3) . . . . ?
Rh1 C21 C25 C28 -121.1(4) . . . . ?
Rh1 C22 C23 C24 -66.0(2) . . . . ?
Rh1 C22 C23 C26 122.8(4) . . . . ?
Rh1 C23 C24 C25 -60.2(3) . . . . ?
Rh1 C23 C24 C27 120.7(4) . . . . ?
Rh1 C24 C25 C21 -56.2(2) . . . . ?
Rh1 C24 C25 C28 125.1(4) . . . . ?
